data_4064987
loop_
_publ_author_name
'Blackburn, Octavia A.'
'Coe, Benjamin J.'
'Helliwell, Madeleine'

_publ_section_title
;
 Tetrapalladium(II) Bisazobenzene and Azoazoxybenzene Complexes:
 Syntheses, Electronic Structures, and Optical Properties
;
_journal_issue 18
_journal_name_full Organometallics
_journal_page_first 4910
_journal_paper_doi 10.1021/om200479g
_journal_volume 30
_journal_year 2011
_chemical_formula_moiety 'C36 H50 N4 O2'
_chemical_formula_sum 'C36 H50 N4 O2'
_chemical_formula_weight 570.80
_space_group_IT_number 2
_symmetry_cell_setting triclinic
_symmetry_space_group_name_Hall '-P 1'
_symmetry_space_group_name_H-M 'P -1'
_atom_sites_solution_hydrogens geom
_atom_sites_solution_primary direct
_atom_sites_solution_secondary difmap
_audit_creation_method SHELXL-97
_cell_angle_alpha 98.067(3)
_cell_angle_beta 96.340(3)
_cell_angle_gamma 102.416(3)
_cell_formula_units_Z 1
_cell_length_a 5.4082(9)
_cell_length_b 9.1179(15)
_cell_length_c 16.912(3)
_cell_measurement_reflns_used 629
_cell_measurement_temperature 100(2)
_cell_measurement_theta_max 26.20
_cell_measurement_theta_min 2.32
_cell_volume 797.8(2)
_computing_cell_refinement 'Bruker SMART'
_computing_data_collection 'Bruker SMART'
_computing_data_reduction 'Bruker SAINT'
_computing_molecular_graphics 'Bruker SHELXTL'
_computing_publication_material 'Bruker SHELXTL'
_computing_structure_refinement 'SHELXL-97 (Sheldrick, 2008)'
_computing_structure_solution 'SHELXS-97 (Sheldrick, 1990)'
_diffrn_ambient_temperature 100(2)
_diffrn_measured_fraction_theta_full 0.973
_diffrn_measured_fraction_theta_max 0.973
_diffrn_measurement_device_type 'CCD area detector'
_diffrn_measurement_method 'phi and omega scans'
_diffrn_radiation_monochromator graphite
_diffrn_radiation_source 'fine-focus sealed tube'
_diffrn_radiation_type MoK\a
_diffrn_radiation_wavelength 0.71073
_diffrn_reflns_av_R_equivalents 0.0355
_diffrn_reflns_av_sigmaI/netI 0.0670
_diffrn_reflns_limit_h_max 6
_diffrn_reflns_limit_h_min -6
_diffrn_reflns_limit_k_max 7
_diffrn_reflns_limit_k_min -11
_diffrn_reflns_limit_l_max 20
_diffrn_reflns_limit_l_min -21
_diffrn_reflns_number 4696
_diffrn_reflns_theta_full 26.43
_diffrn_reflns_theta_max 26.43
_diffrn_reflns_theta_min 1.23
_exptl_absorpt_coefficient_mu 0.074
_exptl_absorpt_correction_type none
_exptl_crystal_colour orange
_exptl_crystal_density_diffrn 1.188
_exptl_crystal_density_method 'not measured'
_exptl_crystal_description plate
_exptl_crystal_F_000 310
_exptl_crystal_size_max 0.60
_exptl_crystal_size_mid 0.50
_exptl_crystal_size_min 0.20
_refine_diff_density_max 0.274
_refine_diff_density_min -0.285
_refine_diff_density_rms 0.067
_refine_ls_extinction_method none
_refine_ls_goodness_of_fit_ref 0.981
_refine_ls_hydrogen_treatment constr
_refine_ls_matrix_type full
_refine_ls_number_parameters 193
_refine_ls_number_reflns 3194
_refine_ls_number_restraints 0
_refine_ls_restrained_S_all 0.981
_refine_ls_R_factor_all 0.0688
_refine_ls_R_factor_gt 0.0457
_refine_ls_shift/su_max 0.000
_refine_ls_shift/su_mean 0.000
_refine_ls_structure_factor_coef Fsqd
_refine_ls_weighting_details 'calc w=1/[\s^2^(Fo^2^)+(0.0600P)^2^+0.0000P] where P=(Fo^2^+2Fc^2^)/3'
_refine_ls_weighting_scheme calc
_refine_ls_wR_factor_gt 0.1045
_refine_ls_wR_factor_ref 0.1291
_reflns_number_gt 2310
_reflns_number_total 3194
_reflns_threshold_expression >2sigma(I)
_cod_data_source_file om200479g_si_002.cif
_cod_data_source_block 6H2
_cod_depositor_comments
;
The following automatic conversions were performed:

'_symmetry_cell_setting' value 'Triclinic' changed to 'triclinic'
according to /home/saulius/struct/CIF-dictionaries/cif_core.dic
dictionary named 'cif_core.dic' version 2.4.1 from 2010-06-29.

Automatic conversion script
Id: cif_fix_values 1715 2011-07-08 13:25:40Z adriana 

 Adding full bibliography for 4064987--4064989.cif.
;
_cod_original_sg_symbol_Hall -P1
_cod_original_sg_symbol_H-M P-1
_cod_database_code 4064987

loop_
_symmetry_equiv_pos_as_xyz
'x, y, z'
'-x, -y, -z'

loop_
_atom_site_label
_atom_site_type_symbol
_atom_site_fract_x
_atom_site_fract_y
_atom_site_fract_z
_atom_site_U_iso_or_equiv
_atom_site_adp_type
_atom_site_occupancy
_atom_site_symmetry_multiplicity
_atom_site_calc_flag
_atom_site_refinement_flags
O1 O 0.0859(2) 0.05129(13) 0.21080(7) 0.0194(3) Uani 1 1 d .
N1 N 0.4533(3) 0.70700(16) 0.41373(8) 0.0177(4) Uani 1 1 d .
N2 N 0.2360(3) 0.64431(16) 0.37408(8) 0.0176(4) Uani 1 1 d .
C1 C 0.6619(3) 0.97437(19) 0.44190(10) 0.0149(4) Uani 1 1 d .
C2 C 0.4676(3) 0.85615(19) 0.45712(10) 0.0154(4) Uani 1 1 d .
C3 C 0.3076(3) 0.87871(19) 0.51525(10) 0.0154(4) Uani 1 1 d .
C4 C 0.8293(3) 0.9416(2) 0.37907(10) 0.0186(4) Uani 1 1 d .
H4A H 0.7696 0.9726 0.3299 0.028 Uiso 1 1 calc R
H4B H 0.8222 0.8344 0.3691 0.028 Uiso 1 1 calc R
H4C H 1.0026 0.9969 0.3982 0.028 Uiso 1 1 calc R
C5 C 0.1080(3) 0.74814(19) 0.53360(10) 0.0176(4) Uani 1 1 d .
H5A H 0.0991 0.7623 0.5905 0.026 Uiso 1 1 calc R
H5B H 0.1544 0.6537 0.5175 0.026 Uiso 1 1 calc R
H5C H -0.0558 0.7459 0.5044 0.026 Uiso 1 1 calc R
C6 C 0.2156(3) 0.49223(19) 0.33530(10) 0.0155(4) Uani 1 1 d .
C7 C 0.3900(3) 0.40454(19) 0.35270(10) 0.0180(4) Uani 1 1 d .
H7 H 0.5333 0.4461 0.3914 0.022 Uiso 1 1 calc R
C8 C 0.3520(3) 0.25665(19) 0.31312(10) 0.0178(4) Uani 1 1 d .
H8 H 0.4679 0.1984 0.3257 0.021 Uiso 1 1 calc R
C9 C 0.1395(3) 0.19517(19) 0.25435(10) 0.0166(4) Uani 1 1 d .
C10 C -0.0364(3) 0.28183(19) 0.23688(10) 0.0179(4) Uani 1 1 d .
H10 H -0.1787 0.2407 0.1977 0.022 Uiso 1 1 calc R
C11 C 0.0008(3) 0.42837(19) 0.27763(10) 0.0172(4) Uani 1 1 d .
H11 H -0.1186 0.4852 0.2666 0.021 Uiso 1 1 calc R
C12 C 0.2658(3) -0.04138(19) 0.22399(10) 0.0188(4) Uani 1 1 d .
H12A H 0.2745 -0.0632 0.2786 0.023 Uiso 1 1 calc R
H12B H 0.4351 0.0108 0.2160 0.023 Uiso 1 1 calc R
C13 C 0.1711(3) -0.18683(19) 0.16366(11) 0.0206(4) Uani 1 1 d .
H13A H 0.1437 -0.1614 0.1101 0.025 Uiso 1 1 calc R
H13B H 0.0074 -0.2405 0.1753 0.025 Uiso 1 1 calc R
C14 C 0.3541(3) -0.29271(19) 0.16387(11) 0.0193(4) Uani 1 1 d .
H14A H 0.3859 -0.3168 0.2176 0.023 Uiso 1 1 calc R
H14B H 0.5161 -0.2415 0.1500 0.023 Uiso 1 1 calc R
C15 C 0.2441(3) -0.43965(19) 0.10380(11) 0.0189(4) Uani 1 1 d .
H15A H 0.0733 -0.4829 0.1145 0.023 Uiso 1 1 calc R
H15B H 0.2273 -0.4142 0.0500 0.023 Uiso 1 1 calc R
C16 C 0.3970(3) -0.56132(19) 0.10433(10) 0.0188(4) Uani 1 1 d .
H16A H 0.5670 -0.5208 0.0922 0.023 Uiso 1 1 calc R
H16B H 0.4151 -0.5883 0.1578 0.023 Uiso 1 1 calc R
C17 C 0.2686(4) -0.70321(19) 0.04310(11) 0.0213(4) Uani 1 1 d .
H17A H 0.2495 -0.6745 -0.0099 0.026 Uiso 1 1 calc R
H17B H 0.0984 -0.7419 0.0556 0.026 Uiso 1 1 calc R
C18 C 0.4090(4) -0.8310(2) 0.03943(11) 0.0266(5) Uani 1 1 d .
H18A H 0.5794 -0.7938 0.0283 0.040 Uiso 1 1 calc R
H18B H 0.3194 -0.9134 -0.0026 0.040 Uiso 1 1 calc R
H18C H 0.4170 -0.8665 0.0903 0.040 Uiso 1 1 calc R

loop_
_atom_site_aniso_label
_atom_site_aniso_U_11
_atom_site_aniso_U_22
_atom_site_aniso_U_33
_atom_site_aniso_U_23
_atom_site_aniso_U_13
_atom_site_aniso_U_12
O1 0.0196(7) 0.0133(7) 0.0227(7) -0.0037(5) -0.0001(5) 0.0044(5)
N1 0.0168(8) 0.0145(8) 0.0206(8) 0.0006(6) 0.0031(7) 0.0021(6)
N2 0.0184(8) 0.0151(8) 0.0177(8) 0.0013(6) 0.0010(6) 0.0023(6)
C1 0.0131(9) 0.0164(9) 0.0156(9) 0.0035(7) 0.0006(7) 0.0043(7)
C2 0.0154(9) 0.0139(9) 0.0167(9) 0.0022(7) -0.0013(7) 0.0050(7)
C3 0.0133(9) 0.0148(9) 0.0173(9) 0.0030(7) -0.0017(7) 0.0034(7)
C4 0.0189(9) 0.0173(10) 0.0189(9) 0.0022(7) 0.0026(7) 0.0034(7)
C5 0.0175(9) 0.0150(9) 0.0201(9) 0.0026(7) 0.0032(7) 0.0034(7)
C6 0.0180(9) 0.0122(9) 0.0159(9) 0.0009(7) 0.0057(7) 0.0019(7)
C7 0.0166(9) 0.0165(10) 0.0183(9) 0.0007(8) -0.0002(8) 0.0012(7)
C8 0.0163(9) 0.0165(10) 0.0212(9) 0.0021(8) 0.0030(8) 0.0056(7)
C9 0.0179(9) 0.0127(9) 0.0176(9) 0.0008(7) 0.0056(7) -0.0002(7)
C10 0.0140(9) 0.0187(10) 0.0186(9) 0.0014(7) 0.0007(7) 0.0005(7)
C11 0.0151(9) 0.0176(10) 0.0198(9) 0.0041(8) 0.0037(7) 0.0043(7)
C12 0.0175(9) 0.0166(10) 0.0219(10) 0.0009(8) 0.0015(8) 0.0055(7)
C13 0.0184(10) 0.0166(10) 0.0245(10) -0.0016(8) 0.0013(8) 0.0030(8)
C14 0.0200(10) 0.0168(10) 0.0205(10) 0.0017(8) 0.0034(8) 0.0040(8)
C15 0.0195(10) 0.0163(10) 0.0195(9) 0.0000(7) 0.0015(8) 0.0038(8)
C16 0.0183(10) 0.0168(10) 0.0209(10) 0.0017(8) 0.0036(8) 0.0035(7)
C17 0.0233(10) 0.0181(10) 0.0224(10) -0.0003(8) 0.0028(8) 0.0070(8)
C18 0.0297(11) 0.0191(10) 0.0316(11) 0.0014(8) 0.0042(9) 0.0090(8)

loop_
_atom_type_symbol
_atom_type_description
_atom_type_scat_dispersion_real
_atom_type_scat_dispersion_imag
_atom_type_scat_source
C C 0.0033 0.0016 'International Tables Vol C Tables 4.2.6.8 and 6.1.1.4'
H H 0.0000 0.0000 'International Tables Vol C Tables 4.2.6.8 and 6.1.1.4'
N N 0.0061 0.0033 'International Tables Vol C Tables 4.2.6.8 and 6.1.1.4'
O O 0.0106 0.0060 'International Tables Vol C Tables 4.2.6.8 and 6.1.1.4'

loop_
_geom_angle_atom_site_label_1
_geom_angle_atom_site_label_2
_geom_angle_atom_site_label_3
_geom_angle
_geom_angle_site_symmetry_1
C9 O1 C12 118.04(13) .
N2 N1 C2 113.48(14) .
N1 N2 C6 113.71(14) .
C3 C1 C2 118.84(16) 2_676
C3 C1 C4 121.25(15) 2_676
C2 C1 C4 119.90(16) .
C3 C2 C1 122.70(16) .
C3 C2 N1 121.04(15) .
C1 C2 N1 116.11(16) .
C1 C3 C2 118.43(15) 2_676
C1 C3 C5 119.72(16) 2_676
C2 C3 C5 121.84(15) .
C1 C4 H4A 109.5 .
C1 C4 H4B 109.5 .
H4A C4 H4B 109.5 .
C1 C4 H4C 109.5 .
H4A C4 H4C 109.5 .
H4B C4 H4C 109.5 .
C3 C5 H5A 109.5 .
C3 C5 H5B 109.5 .
H5A C5 H5B 109.5 .
C3 C5 H5C 109.5 .
H5A C5 H5C 109.5 .
H5B C5 H5C 109.5 .
C11 C6 C7 119.11(16) .
C11 C6 N2 116.19(15) .
C7 C6 N2 124.68(15) .
C8 C7 C6 120.71(16) .
C8 C7 H7 119.6 .
C6 C7 H7 119.6 .
C7 C8 C9 119.65(16) .
C7 C8 H8 120.2 .
C9 C8 H8 120.2 .
O1 C9 C8 124.45(16) .
O1 C9 C10 115.56(15) .
C8 C9 C10 119.99(16) .
C11 C10 C9 119.93(16) .
C11 C10 H10 120.0 .
C9 C10 H10 120.0 .
C10 C11 C6 120.58(17) .
C10 C11 H11 119.7 .
C6 C11 H11 119.7 .
O1 C12 C13 106.65(13) .
O1 C12 H12A 110.4 .
C13 C12 H12A 110.4 .
O1 C12 H12B 110.4 .
C13 C12 H12B 110.4 .
H12A C12 H12B 108.6 .
C12 C13 C14 113.59(15) .
C12 C13 H13A 108.8 .
C14 C13 H13A 108.8 .
C12 C13 H13B 108.8 .
C14 C13 H13B 108.8 .
H13A C13 H13B 107.7 .
C13 C14 C15 111.12(15) .
C13 C14 H14A 109.4 .
C15 C14 H14A 109.4 .
C13 C14 H14B 109.4 .
C15 C14 H14B 109.4 .
H14A C14 H14B 108.0 .
C16 C15 C14 116.07(15) .
C16 C15 H15A 108.3 .
C14 C15 H15A 108.3 .
C16 C15 H15B 108.3 .
C14 C15 H15B 108.3 .
H15A C15 H15B 107.4 .
C17 C16 C15 111.65(14) .
C17 C16 H16A 109.3 .
C15 C16 H16A 109.3 .
C17 C16 H16B 109.3 .
C15 C16 H16B 109.3 .
H16A C16 H16B 108.0 .
C16 C17 C18 115.22(15) .
C16 C17 H17A 108.5 .
C18 C17 H17A 108.5 .
C16 C17 H17B 108.5 .
C18 C17 H17B 108.5 .
H17A C17 H17B 107.5 .
C17 C18 H18A 109.5 .
C17 C18 H18B 109.5 .
H18A C18 H18B 109.5 .
C17 C18 H18C 109.5 .
H18A C18 H18C 109.5 .
H18B C18 H18C 109.5 .

loop_
_geom_bond_atom_site_label_1
_geom_bond_atom_site_label_2
_geom_bond_distance
_geom_bond_site_symmetry_2
O1 C9 1.366(2) .
O1 C12 1.438(2) .
N1 N2 1.2598(19) .
N1 C2 1.434(2) .
N2 C6 1.424(2) .
C1 C3 1.397(2) 2_676
C1 C2 1.408(2) .
C1 C4 1.509(2) .
C2 C3 1.402(2) .
C3 C1 1.397(2) 2_676
C3 C5 1.518(2) .
C4 H4A 0.9600 .
C4 H4B 0.9600 .
C4 H4C 0.9600 .
C5 H5A 0.9600 .
C5 H5B 0.9600 .
C5 H5C 0.9600 .
C6 C11 1.393(2) .
C6 C7 1.394(2) .
C7 C8 1.380(2) .
C7 H7 0.9300 .
C8 C9 1.392(2) .
C8 H8 0.9300 .
C9 C10 1.394(2) .
C10 C11 1.377(2) .
C10 H10 0.9300 .
C11 H11 0.9300 .
C12 C13 1.508(2) .
C12 H12A 0.9700 .
C12 H12B 0.9700 .
C13 C14 1.524(2) .
C13 H13A 0.9700 .
C13 H13B 0.9700 .
C14 C15 1.524(2) .
C14 H14A 0.9700 .
C14 H14B 0.9700 .
C15 C16 1.520(2) .
C15 H15A 0.9700 .
C15 H15B 0.9700 .
C16 C17 1.519(2) .
C16 H16A 0.9700 .
C16 H16B 0.9700 .
C17 C18 1.519(2) .
C17 H17A 0.9700 .
C17 H17B 0.9700 .
C18 H18A 0.9600 .
C18 H18B 0.9600 .
C18 H18C 0.9600 .

loop_
_geom_torsion_atom_site_label_1
_geom_torsion_atom_site_label_2
_geom_torsion_atom_site_label_3
_geom_torsion_atom_site_label_4
_geom_torsion
_geom_torsion_site_symmetry_1
_geom_torsion_site_symmetry_4
C2 N1 N2 C6 -175.97(13) . .
C3 C1 C2 C3 -1.8(3) 2_676 .
C4 C1 C2 C3 179.30(15) . .
C3 C1 C2 N1 -177.45(14) 2_676 .
C4 C1 C2 N1 3.7(2) . .
N2 N1 C2 C3 59.2(2) . .
N2 N1 C2 C1 -125.13(16) . .
C1 C2 C3 C1 1.8(3) . 2_676
N1 C2 C3 C1 177.23(14) . 2_676
C1 C2 C3 C5 -176.92(15) . .
N1 C2 C3 C5 -1.5(2) . .
N1 N2 C6 C11 -167.15(15) . .
N1 N2 C6 C7 14.6(2) . .
C11 C6 C7 C8 0.4(3) . .
N2 C6 C7 C8 178.66(16) . .
C6 C7 C8 C9 1.0(3) . .
C12 O1 C9 C8 -2.6(2) . .
C12 O1 C9 C10 177.64(14) . .
C7 C8 C9 O1 178.98(15) . .
C7 C8 C9 C10 -1.3(3) . .
O1 C9 C10 C11 179.97(15) . .
C8 C9 C10 C11 0.2(3) . .
C9 C10 C11 C6 1.2(3) . .
C7 C6 C11 C10 -1.5(3) . .
N2 C6 C11 C10 -179.90(15) . .
C9 O1 C12 C13 -175.20(14) . .
O1 C12 C13 C14 174.48(14) . .
C12 C13 C14 C15 178.09(15) . .
C13 C14 C15 C16 -174.16(15) . .
C14 C15 C16 C17 179.26(15) . .
C15 C16 C17 C18 179.92(15) . .
